data_2235805
loop_
_publ_author_name
'Ying, Yi-Mei'
'Zhang, Tong'
'Yang, Guang-Rui'
'Ma, Ning'

_publ_section_title
;
 Ethane-1,2-diaminium
 bis(4-carboxy-2-propyl-1<i>H</i>-imidazole-5-carboxyate) monohydrate
;
_journal_coeditor_code GG2081
_journal_issue 8
_journal_name_full 'Acta Crystallographica Section E'
_journal_page_first o2327
_journal_paper_doi 10.1107/S1600536812029406
_journal_volume 68
_journal_year 2012
_chemical_formula_iupac 'C2 H10 N2 2+, 2C8 H9 N2 O4 -, H2 O'
_chemical_formula_moiety 'C2 H10 N2 2+, 2(C8 H9 N2 O4 -), H2 O'
_chemical_formula_sum 'C18 H30 N6 O9'
_chemical_formula_weight 474.48
_chemical_name_systematic
;
Ethane-1,2-diaminium bis(4-carboxy-2-propyl-1<i>H</i>-imidazole-5-carboxyate)
monohydrate
;
_space_group_IT_number 15
_symmetry_cell_setting monoclinic
_symmetry_space_group_name_Hall '-C 2yc'
_symmetry_space_group_name_H-M 'C 1 2/c 1'
_atom_sites_solution_hydrogens geom
_atom_sites_solution_primary direct
_atom_sites_solution_secondary difmap
_audit_creation_method SHELXL-97
_cell_angle_alpha 90.00
_cell_angle_beta 112.991(5)
_cell_angle_gamma 90.00
_cell_formula_units_Z 4
_cell_length_a 15.234(4)
_cell_length_b 16.859(4)
_cell_length_c 9.699(3)
_cell_measurement_reflns_used 356
_cell_measurement_temperature 296(2)
_cell_measurement_theta_max 14.77
_cell_measurement_theta_min 2.48
_cell_volume 2293.1(11)
_computing_cell_refinement 'SAINT-Plus (Bruker, 2001)'
_computing_data_collection 'SMART (Bruker, 2001)'
_computing_data_reduction 'SAINT-Plus (Bruker, 2001)'
_computing_molecular_graphics 'PLATON (Spek, 2009)'
_computing_publication_material 'PLATON (Spek, 2009)'
_computing_structure_refinement 'SHELXL97 (Sheldrick, 2008)'
_computing_structure_solution 'SHELXS97 (Sheldrick, 2008)'
_diffrn_ambient_temperature 296(2)
_diffrn_measured_fraction_theta_full 0.993
_diffrn_measured_fraction_theta_max 0.993
_diffrn_measurement_device_type 'Bruker SMART CCD area-detector'
_diffrn_measurement_method 'phi and omega scans'
_diffrn_radiation_monochromator graphite
_diffrn_radiation_source 'fine-focus sealed tube'
_diffrn_radiation_type MoK\a
_diffrn_radiation_wavelength 0.71073
_diffrn_reflns_av_R_equivalents 0.0317
_diffrn_reflns_av_sigmaI/netI 0.0645
_diffrn_reflns_limit_h_max 17
_diffrn_reflns_limit_h_min -18
_diffrn_reflns_limit_k_max 20
_diffrn_reflns_limit_k_min -19
_diffrn_reflns_limit_l_max 8
_diffrn_reflns_limit_l_min -11
_diffrn_reflns_number 5444
_diffrn_reflns_theta_full 25.01
_diffrn_reflns_theta_max 25.01
_diffrn_reflns_theta_min 1.89
_exptl_absorpt_coefficient_mu 0.111
_exptl_absorpt_correction_T_max 0.9825
_exptl_absorpt_correction_T_min 0.9612
_exptl_absorpt_correction_type multi-scan
_exptl_absorpt_process_details '(SADABS; Sheldrick, 2001)'
_exptl_crystal_colour colorless
_exptl_crystal_density_diffrn 1.374
_exptl_crystal_density_method 'not measured'
_exptl_crystal_description block
_exptl_crystal_F_000 1008
_exptl_crystal_size_max 0.36
_exptl_crystal_size_mid 0.28
_exptl_crystal_size_min 0.16
_refine_diff_density_max 0.300
_refine_diff_density_min -0.447
_refine_ls_extinction_method none
_refine_ls_goodness_of_fit_ref 1.052
_refine_ls_hydrogen_treatment mixed
_refine_ls_matrix_type full
_refine_ls_number_parameters 169
_refine_ls_number_reflns 2011
_refine_ls_number_restraints 34
_refine_ls_restrained_S_all 1.082
_refine_ls_R_factor_all 0.0778
_refine_ls_R_factor_gt 0.0597
_refine_ls_shift/su_max 0.000
_refine_ls_shift/su_mean 0.000
_refine_ls_structure_factor_coef Fsqd
_refine_ls_weighting_details 'w=1/[\s^2^(Fo^2^)+(0.1098P)^2^+0.4118P] where P=(Fo^2^+2Fc^2^)/3'
_refine_ls_weighting_scheme calc
_refine_ls_wR_factor_gt 0.1678
_refine_ls_wR_factor_ref 0.1824
_reflns_number_gt 1500
_reflns_number_total 2011
_reflns_threshold_expression I>2\s(I)
_cod_data_source_file gg2081.cif
_cod_data_source_block I
_cod_original_cell_volume 2293.1(10)
_cod_original_sg_symbol_H-M 'C 2/c'
_cod_database_code 2235805
_cod_database_fobs_code 2235805

loop_
_symmetry_equiv_pos_as_xyz
'x, y, z'
'-x, y, -z+1/2'
'x+1/2, y+1/2, z'
'-x+1/2, y+1/2, -z+1/2'
'-x, -y, -z'
'x, -y, z-1/2'
'-x+1/2, -y+1/2, -z'
'x+1/2, -y+1/2, z-1/2'

loop_
_atom_site_type_symbol
_atom_site_label
_atom_site_fract_x
_atom_site_fract_y
_atom_site_fract_z
_atom_site_U_iso_or_equiv
_atom_site_adp_type
_atom_site_calc_flag
_atom_site_refinement_flags
_atom_site_occupancy
_atom_site_symmetry_multiplicity
_atom_site_disorder_assembly
_atom_site_disorder_group
N N1 0.21377(15) 0.37000(13) 0.0929(2) 0.0456(6) Uani d . 1 1 . .
N N2 0.35960(14) 0.32244(13) 0.1911(2) 0.0433(6) Uani d . 1 1 . .
H H2A 0.4125 0.3057 0.2578 0.052 Uiso calc R 1 1 . .
N N3 0.00885(15) 0.38982(11) 0.0087(2) 0.0402(5) Uani d . 1 1 . .
H H3A 0.0712 0.3859 0.0313 0.048 Uiso calc R 1 1 . .
H H3B -0.0229 0.3808 -0.0887 0.048 Uiso calc R 1 1 . .
H H3C -0.0083 0.3542 0.0613 0.048 Uiso calc R 1 1 . .
O O1 0.10537(13) 0.39974(12) -0.2035(2) 0.0555(6) Uani d . 1 1 . .
O O2 0.21678(14) 0.35742(13) -0.2760(2) 0.0566(6) Uani d . 1 1 . .
H H2 0.2714 0.3404 -0.2372 0.068 Uiso calc R 1 1 . .
O O3 0.37886(14) 0.30257(13) -0.1635(2) 0.0578(6) Uani d . 1 1 . .
O O4 0.48440(12) 0.27422(11) 0.0614(2) 0.0509(5) Uani d . 1 1 . .
O O1W 0.5000 0.20888(16) -0.2500 0.0544(7) Uani d SD 1 2 . .
H H1W 0.460(2) 0.2394(18) -0.236(4) 0.082 Uiso d D 1 1 . .
C C1 0.18526(18) 0.37268(15) -0.1732(3) 0.0420(6) Uani d . 1 1 . .
C C2 0.24741(17) 0.35651(13) -0.0175(3) 0.0381(6) Uani d . 1 1 . .
C C3 0.33827(17) 0.32705(13) 0.0420(3) 0.0383(6) Uani d . 1 1 . .
C C4 0.40669(18) 0.29940(14) -0.0224(3) 0.0427(6) Uani d . 1 1 . .
C C5 0.28372(19) 0.34863(17) 0.2174(3) 0.0483(7) Uani d . 1 1 . .
C C6 0.2826(3) 0.3534(2) 0.3692(4) 0.0794(11) Uani d DU 1 1 A .
H H6A 0.2221 0.3324 0.3638 0.095 Uiso calc R 1 1 . .
H H6B 0.3321 0.3185 0.4343 0.095 Uiso calc R 1 1 . .
C C7 0.2958(4) 0.4296(3) 0.4395(5) 0.1099(14) Uani d DU 1 1 . .
H H7A 0.2500 0.4671 0.3743 0.132 Uiso calc PR 0.716(9) 1 A 1
H H7B 0.2863 0.4261 0.5325 0.132 Uiso calc PR 0.716(9) 1 A 1
H H7C 0.2345 0.4451 0.4399 0.132 Uiso d PR 0.284(9) 1 A 2
H H7D 0.3065 0.4642 0.3676 0.132 Uiso d PR 0.284(9) 1 A 2
C C8 0.3826(5) 0.4534(3) 0.4659(8) 0.095(2) Uani d PU 0.716(9) 1 A 1
H H8A 0.3969 0.4436 0.3794 0.142 Uiso calc PR 0.716(9) 1 A 1
H H8B 0.4268 0.4248 0.5500 0.142 Uiso calc PR 0.716(9) 1 A 1
H H8C 0.3879 0.5091 0.4877 0.142 Uiso calc PR 0.716(9) 1 A 1
C C8' 0.3712(10) 0.4585(7) 0.5926(14) 0.074(4) Uani d PU 0.284(9) 1 A 2
H H8'A 0.4097 0.4994 0.5756 0.111 Uiso calc PR 0.284(9) 1 A 2
H H8'B 0.4110 0.4147 0.6435 0.111 Uiso calc PR 0.284(9) 1 A 2
H H8'C 0.3393 0.4791 0.6529 0.111 Uiso calc PR 0.284(9) 1 A 2
C C9 -0.0132(2) 0.46962(15) 0.0454(3) 0.0439(6) Uani d . 1 1 . .
H H9A 0.0219 0.4798 0.1513 0.053 Uiso calc R 1 1 . .
H H9B -0.0807 0.4735 0.0245 0.053 Uiso calc R 1 1 . .

loop_
_atom_site_aniso_label
_atom_site_aniso_U_11
_atom_site_aniso_U_22
_atom_site_aniso_U_33
_atom_site_aniso_U_12
_atom_site_aniso_U_13
_atom_site_aniso_U_23
N1 0.0374(12) 0.0566(13) 0.0414(12) 0.0062(10) 0.0139(10) 0.0008(10)
N2 0.0337(11) 0.0519(12) 0.0387(12) 0.0060(9) 0.0081(9) 0.0002(9)
N3 0.0384(12) 0.0418(12) 0.0415(12) 0.0015(9) 0.0168(9) 0.0007(8)
O1 0.0392(11) 0.0788(13) 0.0444(11) 0.0144(9) 0.0120(8) 0.0084(9)
O2 0.0443(11) 0.0833(14) 0.0414(11) 0.0144(10) 0.0160(9) 0.0085(9)
O3 0.0480(11) 0.0825(15) 0.0470(12) 0.0123(10) 0.0230(9) 0.0021(9)
O4 0.0334(10) 0.0600(11) 0.0520(12) 0.0067(8) 0.0088(8) -0.0088(8)
O1W 0.0606(19) 0.0557(17) 0.0575(17) 0.000 0.0347(15) 0.000
C1 0.0373(14) 0.0487(14) 0.0387(14) -0.0001(11) 0.0134(11) 0.0057(10)
C2 0.0347(13) 0.0398(13) 0.0390(14) 0.0000(10) 0.0135(11) 0.0001(10)
C3 0.0362(13) 0.0375(12) 0.0401(13) -0.0014(10) 0.0137(11) -0.0004(10)
C4 0.0388(15) 0.0417(13) 0.0482(16) -0.0007(11) 0.0176(12) -0.0028(11)
C5 0.0401(14) 0.0608(16) 0.0419(15) 0.0049(12) 0.0138(12) -0.0007(12)
C6 0.070(2) 0.121(3) 0.0458(18) 0.025(2) 0.0207(16) -0.0054(18)
C7 0.118(3) 0.114(3) 0.086(3) 0.023(3) 0.027(3) -0.003(2)
C8 0.130(4) 0.069(3) 0.109(5) 0.012(3) 0.073(4) -0.005(3)
C8' 0.108(9) 0.052(6) 0.061(7) 0.002(6) 0.030(6) -0.002(5)
C9 0.0491(15) 0.0442(14) 0.0442(14) -0.0007(11) 0.0245(12) -0.0034(10)

loop_
_atom_type_symbol
_atom_type_description
_atom_type_scat_dispersion_real
_atom_type_scat_dispersion_imag
_atom_type_scat_source
C C 0.0033 0.0016 'International Tables Vol C Tables 4.2.6.8 and 6.1.1.4'
H H 0.0000 0.0000 'International Tables Vol C Tables 4.2.6.8 and 6.1.1.4'
N N 0.0061 0.0033 'International Tables Vol C Tables 4.2.6.8 and 6.1.1.4'
O O 0.0106 0.0060 'International Tables Vol C Tables 4.2.6.8 and 6.1.1.4'

loop_
_geom_angle_atom_site_label_1
_geom_angle_atom_site_label_2
_geom_angle_atom_site_label_3
_geom_angle_site_symmetry_1
_geom_angle_site_symmetry_3
_geom_angle
C5 N1 C2 . . 104.8(2)
C5 N2 C3 . . 108.4(2)
C5 N2 H2A . . 125.8
C3 N2 H2A . . 125.8
C9 N3 H3A . . 109.5
C9 N3 H3B . . 109.5
H3A N3 H3B . . 109.5
C9 N3 H3C . . 109.5
H3A N3 H3C . . 109.5
H3B N3 H3C . . 109.5
C1 O2 H2 . . 109.5
O1 C1 O2 . . 121.7(2)
O1 C1 C2 . . 120.0(2)
O2 C1 C2 . . 118.4(2)
C3 C2 N1 . . 110.8(2)
C3 C2 C1 . . 130.1(2)
N1 C2 C1 . . 119.1(2)
N2 C3 C2 . . 104.6(2)
N2 C3 C4 . . 121.1(2)
C2 C3 C4 . . 134.3(2)
O4 C4 O3 . . 124.2(2)
O4 C4 C3 . . 119.2(2)
O3 C4 C3 . . 116.6(2)
N1 C5 N2 . . 111.3(2)
N1 C5 C6 . . 125.5(3)
N2 C5 C6 . . 123.2(3)
C7 C6 C5 . . 117.9(4)
C7 C6 H6A . . 107.8
C5 C6 H6A . . 107.8
C7 C6 H6B . . 107.8
C5 C6 H6B . . 107.8
H6A C6 H6B . . 107.2
C8 C7 C6 . . 108.1(5)
C8 C7 C8' . . 53.5(6)
C6 C7 C8' . . 130.3(6)
C8 C7 H7A . . 110.1
C6 C7 H7A . . 110.1
C8' C7 H7A . . 119.5
C8 C7 H7B . . 110.1
C6 C7 H7B . . 110.1
C8' C7 H7B . . 57.0
H7A C7 H7B . . 108.4
C8 C7 H7C . . 144.9
C6 C7 H7C . . 106.7
C8' C7 H7C . . 105.3
H7A C7 H7C . . 51.7
H7B C7 H7C . . 61.3
C8 C7 H7D . . 61.0
C6 C7 H7D . . 103.2
C8' C7 H7D . . 103.3
H7A C7 H7D . . 54.6
H7B C7 H7D . . 146.5
H7C C7 H7D . . 105.9
C7 C8 H7D . . 45.3
C7 C8 H8A . . 109.5
H7D C8 H8A . . 79.0
C7 C8 H8B . . 109.5
H7D C8 H8B . . 153.6
C7 C8 H8C . . 109.5
H7D C8 H8C . . 89.9
C7 C8' H8'A . . 109.5
C7 C8' H8'B . . 109.5
H8'A C8' H8'B . . 109.5
C7 C8' H8'C . . 109.5
H8'A C8' H8'C . . 109.5
H8'B C8' H8'C . . 109.5
N3 C9 C9 . 5_565 110.1(2)
N3 C9 H9A . . 109.6
C9 C9 H9A 5_565 . 109.6
N3 C9 H9B . . 109.6
C9 C9 H9B 5_565 . 109.6
H9A C9 H9B . . 108.2

loop_
_geom_bond_atom_site_label_1
_geom_bond_atom_site_label_2
_geom_bond_site_symmetry_2
_geom_bond_distance
N1 C5 . 1.311(3)
N1 C2 . 1.375(3)
N2 C5 . 1.351(3)
N2 C3 . 1.355(3)
N2 H2A . 0.8600
N3 C9 . 1.464(3)
N3 H3A . 0.8900
N3 H3B . 0.8900
N3 H3C . 0.8900
O1 C1 . 1.223(3)
O2 C1 . 1.289(3)
O2 H2 . 0.8200
O3 C4 . 1.266(3)
O4 C4 . 1.221(3)
O1W H1W . 0.849(10)
C1 C2 . 1.461(4)
C2 C3 . 1.368(3)
C3 C4 . 1.484(4)
C5 C6 . 1.481(4)
C6 C7 . 1.433(6)
C6 H6A . 0.9700
C6 H6B . 0.9700
C7 C8 . 1.309(7)
C7 C8' . 1.558(13)
C7 H7A . 0.9700
C7 H7B . 0.9700
C7 H7C . 0.9699
C7 H7D . 0.9698
C8 H7D . 1.1934
C8 H8A . 0.9600
C8 H8B . 0.9600
C8 H8C . 0.9600
C8' H8'A . 0.9600
C8' H8'B . 0.9600
C8' H8'C . 0.9600
C9 C9 5_565 1.505(5)
C9 H9A . 0.9700
C9 H9B . 0.9700

loop_
_geom_hbond_atom_site_label_D
_geom_hbond_atom_site_label_H
_geom_hbond_atom_site_label_A
_geom_hbond_site_symmetry_A
_geom_hbond_distance_DH
_geom_hbond_distance_HA
_geom_hbond_distance_DA
_geom_hbond_angle_DHA
N2 H2A O4 2_655 0.86 1.92 2.759(3) 166.2
N3 H3A N1 . 0.89 2.03 2.921(3) 175.7
N3 H3A O1 . 0.89 2.54 2.964(3) 110.2
N3 H3B O1 2_554 0.89 1.94 2.792(3) 159.6
N3 H3C O1W 7 0.89 2.08 2.917(3) 156.8
O2 H2 O3 . 0.82 1.64 2.457(3) 177.4
O1W H1W O3 . 0.849(10) 1.957(13) 2.795(2) 169(4)
